data_2208415
loop_
_publ_author_name
'Guang-Bo Che'
'Chun-Bo Liu'
'Hong Liu'
'Bo Liu'

_publ_section_title
;
 Poly[[aqua(\m~4~-1,4-cyclohexanedicarboxylato)praseodymium(III)]
 hemihydrate]
;
_journal_coeditor_code RZ6174
_journal_issue 3
_journal_name_full 'Acta Crystallographica Section E'
_journal_page_first m480
_journal_page_last m482
_journal_paper_doi 10.1107/S1600536806004491
_journal_volume 62
_journal_year 2006
_chemical_formula_iupac '[Pr (C12 H15 O6) (H2 O)], 0.5H2 O'
_chemical_formula_moiety 'C12 H17 O7 Pr, 0.5H2 O'
_chemical_formula_sum 'C12 H18 O7.5 Pr'
_chemical_formula_weight 423.18
_chemical_name_systematic
;
poly[[aqua(\m~4~-1,4-cyclohexanedicarboxylato)praseodymium(III)] hemihydrate]
;
_space_group_IT_number 2
_symmetry_cell_setting triclinic
_symmetry_space_group_name_Hall '-P 1'
_symmetry_space_group_name_H-M 'P -1'
_atom_sites_solution_hydrogens geom
_atom_sites_solution_primary direct
_atom_sites_solution_secondary difmap
_audit_creation_method SHELXL-97
_cell_angle_alpha 72.22(3)
_cell_angle_beta 84.09(3)
_cell_angle_gamma 84.01(3)
_cell_formula_units_Z 2
_cell_length_a 7.9451(16)
_cell_length_b 9.0421(18)
_cell_length_c 10.538(2)
_cell_measurement_reflns_used 7113
_cell_measurement_temperature 292(2)
_cell_measurement_theta_max 27.5
_cell_measurement_theta_min 3.17
_cell_volume 714.9(3)
_computing_cell_refinement PROCESS-AUTO
_computing_data_collection 'PROCESS-AUTO (Rigaku, 1998)'
_computing_data_reduction PROCESS-AUTO
_computing_molecular_graphics 'SHELXTL-Plus (Sheldrick, 1990)'
_computing_structure_refinement 'SHELXL97 (Sheldrick, 1997)'
_computing_structure_solution 'SHELXS97 (Sheldrick, 1997)'
_diffrn_ambient_temperature 292(2)
_diffrn_detector_area_resol_mean 10.0
_diffrn_measured_fraction_theta_full 0.998
_diffrn_measured_fraction_theta_max 0.990
_diffrn_measurement_device_type 'Rigaku R-AXIS RAPID'
_diffrn_measurement_method \w
_diffrn_radiation_monochromator graphite
_diffrn_radiation_source 'rotor target'
_diffrn_radiation_type MoK\a
_diffrn_radiation_wavelength 0.71073
_diffrn_reflns_av_R_equivalents 0.0455
_diffrn_reflns_av_sigmaI/netI 0.0617
_diffrn_reflns_limit_h_max 10
_diffrn_reflns_limit_h_min -9
_diffrn_reflns_limit_k_max 11
_diffrn_reflns_limit_k_min -11
_diffrn_reflns_limit_l_max 13
_diffrn_reflns_limit_l_min -13
_diffrn_reflns_number 7113
_diffrn_reflns_theta_full 25.00
_diffrn_reflns_theta_max 27.50
_diffrn_reflns_theta_min 3.17
_diffrn_standards_decay_% 0
_diffrn_standards_number 0
_exptl_absorpt_coefficient_mu 3.439
_exptl_absorpt_correction_T_max 0.438
_exptl_absorpt_correction_T_min 0.313
_exptl_absorpt_correction_type multi-scan
_exptl_absorpt_process_details '(ABSCOR; Higashi, 1995)'
_exptl_crystal_colour green
_exptl_crystal_density_diffrn 1.966
_exptl_crystal_density_method 'not measured'
_exptl_crystal_description block
_exptl_crystal_F_000 412
_exptl_crystal_size_max 0.37
_exptl_crystal_size_mid 0.33
_exptl_crystal_size_min 0.24
_refine_diff_density_max 0.784
_refine_diff_density_min -0.782
_refine_ls_extinction_method none
_refine_ls_goodness_of_fit_ref 1.114
_refine_ls_hydrogen_treatment constr
_refine_ls_matrix_type full
_refine_ls_number_parameters 191
_refine_ls_number_reflns 3257
_refine_ls_number_restraints 1
_refine_ls_restrained_S_all 1.117
_refine_ls_R_factor_all 0.0480
_refine_ls_R_factor_gt 0.0356
_refine_ls_shift/su_max 0.000
_refine_ls_shift/su_mean 0.000
_refine_ls_structure_factor_coef Fsqd
_refine_ls_weighting_details 'calc w=1/[\s^2^(Fo^2^)+(0.041P)^2^] where P=(Fo^2^+2Fc^2^)/3'
_refine_ls_weighting_scheme calc
_refine_ls_wR_factor_gt 0.0811
_refine_ls_wR_factor_ref 0.0851
_reflns_number_gt 2757
_reflns_number_total 3257
_reflns_threshold_expression I>2\s(I)
_cod_data_source_file rz6174.cif
_cod_data_source_block I
_cod_depositor_comments
;
The following automatic conversions were performed:

'_chemical_melting_point' value 'not measured' was changed to '?' -
the value is undefined or not given.

Automatic conversion script
Id: cif_fix_values 1646 2011-03-28 12:23:43Z adriana 

The following automatic conversions were performed:

'_chemical_melting_point' value 'not measured' was changed to '?' -
the value is undefined or not given.

Automatic conversion script
Id: cif_fix_values 1715 2011-07-08 13:25:40Z adriana 
;
_cod_original_sg_symbol_Hall '-p 1'
_cod_database_code 2208415
_cod_database_fobs_code 2208415

loop_
_symmetry_equiv_pos_as_xyz
'x, y, z'
'-x, -y, -z'

loop_
_atom_site_type_symbol
_atom_site_label
_atom_site_fract_x
_atom_site_fract_y
_atom_site_fract_z
_atom_site_U_iso_or_equiv
_atom_site_adp_type
_atom_site_calc_flag
_atom_site_refinement_flags
_atom_site_occupancy
C C1 0.0612(7) 0.0401(6) 0.2534(5) 0.0211(11) Uani d . 1
C C2 -0.0140(8) 0.0124(7) 0.1376(5) 0.0239(12) Uani d . 1
H H2 -0.1304 -0.0164 0.1664 0.029 Uiso calc R 1
C C3 -0.0205(9) 0.1559(7) 0.0177(6) 0.0355(15) Uani d . 1
H H3A 0.0924 0.1921 -0.0071 0.043 Uiso calc R 1
H H3B -0.0937 0.2379 0.0411 0.043 Uiso calc R 1
C C4 0.0869(9) -0.1235(7) 0.1021(6) 0.0341(15) Uani d . 1
H H4A 0.0809 -0.2159 0.1787 0.041 Uiso calc R 1
H H4B 0.2050 -0.1009 0.0814 0.041 Uiso calc R 1
C C5 0.4567(6) 0.3221(6) 0.7366(5) 0.0194(11) Uani d . 1
H H5 0.4788 0.2583 0.8277 0.023 Uiso calc R 1
C C6 0.5901(7) 0.4400(6) 0.6932(6) 0.0219(11) Uani d . 1
H H6A 0.7016 0.3859 0.6890 0.026 Uiso calc R 1
H H6B 0.5701 0.5090 0.6046 0.026 Uiso calc R 1
C C7 0.5854(7) 0.5351(6) 0.7898(6) 0.0225(11) Uani d . 1
H H7A 0.6677 0.6128 0.7572 0.027 Uiso calc R 1
H H7B 0.6172 0.4673 0.8761 0.027 Uiso calc R 1
C C10 0.2717(7) 0.5010(6) 0.8431(6) 0.0242(12) Uani d . 1
H H8A 0.2854 0.4314 0.9325 0.029 Uiso calc R 1
H H8B 0.1607 0.5570 0.8433 0.029 Uiso calc R 1
C C8 0.4079(7) 0.6171(6) 0.8068(5) 0.0214(11) Uani d . 1
H H9 0.4087 0.6581 0.8828 0.026 Uiso calc R 1
C C11 0.2807(7) 0.4052(6) 0.7456(6) 0.0238(12) Uani d . 1
H H10A 0.2547 0.4732 0.6579 0.029 Uiso calc R 1
H H10B 0.1967 0.3289 0.7751 0.029 Uiso calc R 1
C C12 0.4678(7) 0.2115(6) 0.6533(5) 0.0180(11) Uani d . 1
C C9 0.3691(7) 0.7549(6) 0.6866(6) 0.0204(11) Uani d . 1
O O1 0.0075(4) -0.0361(4) 0.3730(4) 0.0200(8) Uani d . 1
O O2 0.1766(5) 0.1289(5) 0.2350(4) 0.0277(9) Uani d D 1
O O3 0.3334(5) 0.1828(5) 0.6143(4) 0.0299(10) Uani d . 1
O O4 0.6133(5) 0.1504(5) 0.6283(4) 0.0296(9) Uani d . 1
O O5 0.2246(5) 0.7814(5) 0.6450(5) 0.0332(10) Uani d . 1
O O6 0.4831(5) 0.8512(4) 0.6328(4) 0.0238(8) Uani d . 1
O O1W 0.0731(5) 0.3089(5) 0.4242(5) 0.0334(10) Uani d . 1
O O2W 0.4967(12) 0.1018(12) 0.0775(10) 0.047(3) Uani d PD 0.50
Pr Pr1 0.25493(3) 0.04192(3) 0.47339(3) 0.01486(10) Uani d . 1

loop_
_atom_site_aniso_label
_atom_site_aniso_U_11
_atom_site_aniso_U_22
_atom_site_aniso_U_33
_atom_site_aniso_U_12
_atom_site_aniso_U_13
_atom_site_aniso_U_23
C1 0.021(3) 0.026(3) 0.017(3) 0.001(2) 0.000(2) -0.008(2)
C2 0.032(3) 0.031(3) 0.012(3) -0.005(2) -0.003(2) -0.009(2)
C3 0.053(4) 0.029(3) 0.027(3) 0.003(3) -0.012(3) -0.011(3)
C4 0.046(4) 0.029(3) 0.028(3) 0.004(3) -0.020(3) -0.007(3)
C5 0.020(2) 0.020(3) 0.021(3) -0.003(2) -0.001(2) -0.010(2)
C6 0.021(3) 0.023(3) 0.023(3) -0.002(2) 0.000(2) -0.009(2)
C7 0.028(3) 0.018(3) 0.024(3) 0.000(2) -0.011(2) -0.006(2)
C10 0.029(3) 0.019(3) 0.024(3) -0.004(2) 0.009(2) -0.008(2)
C8 0.032(3) 0.017(3) 0.019(3) -0.003(2) -0.004(2) -0.009(2)
C11 0.022(3) 0.019(3) 0.034(3) -0.006(2) 0.001(2) -0.012(2)
C12 0.027(3) 0.016(2) 0.015(3) -0.003(2) -0.004(2) -0.008(2)
C9 0.022(3) 0.015(3) 0.023(3) -0.001(2) 0.002(2) -0.005(2)
O1 0.0149(17) 0.033(2) 0.0158(19) -0.0042(15) -0.0024(15) -0.0112(17)
O2 0.025(2) 0.040(2) 0.020(2) -0.0126(18) 0.0012(17) -0.0103(19)
O3 0.025(2) 0.041(3) 0.035(2) -0.0038(18) -0.0014(18) -0.028(2)
O4 0.024(2) 0.033(2) 0.040(3) 0.0043(17) -0.0077(19) -0.024(2)
O5 0.0194(19) 0.027(2) 0.046(3) -0.0035(16) -0.0044(19) 0.002(2)
O6 0.0249(19) 0.0189(19) 0.026(2) -0.0073(15) -0.0010(17) -0.0023(17)
O1W 0.031(2) 0.025(2) 0.042(3) 0.0010(17) -0.007(2) -0.006(2)
O2W 0.059(6) 0.046(6) 0.039(6) -0.019(5) 0.023(5) -0.021(5)
Pr1 0.01306(14) 0.01581(14) 0.01755(15) -0.00114(9) -0.00284(10) -0.00712(11)

loop_
_atom_type_symbol
_atom_type_description
_atom_type_scat_dispersion_real
_atom_type_scat_dispersion_imag
_atom_type_scat_source
C C 0.0033 0.0016 'International Tables Vol C Tables 4.2.6.8 and 6.1.1.4'
H H 0.0000 0.0000 'International Tables Vol C Tables 4.2.6.8 and 6.1.1.4'
O O 0.0106 0.0060 'International Tables Vol C Tables 4.2.6.8 and 6.1.1.4'
Pr Pr -0.2180 2.8214 'International Tables Vol C Tables 4.2.6.8 and 6.1.1.4'

loop_
_geom_angle_atom_site_label_1
_geom_angle_atom_site_label_2
_geom_angle_atom_site_label_3
_geom_angle_site_symmetry_1
_geom_angle_site_symmetry_3
_geom_angle
_geom_angle_publ_flag
O2 C1 O1 . . 120.5(5) ?
O2 C1 C2 . . 121.3(5) ?
O1 C1 C2 . . 118.2(5) ?
C1 C2 C3 . . 112.3(5) ?
C1 C2 C4 . . 109.1(5) ?
C3 C2 C4 . . 111.1(5) ?
C1 C2 H2 . . 108.1 ?
C3 C2 H2 . . 108.1 ?
C4 C2 H2 . . 108.1 ?
C2 C3 C4 . 2 111.8(5) ?
C2 C3 H3A . . 109.3 ?
C4 C3 H3A 2 . 109.3 ?
C2 C3 H3B . . 109.3 ?
C4 C3 H3B 2 . 109.3 ?
H3A C3 H3B . . 107.9 ?
C2 C4 C3 . 2 112.1(5) ?
C2 C4 H4A . . 109.2 ?
C3 C4 H4A 2 . 109.2 ?
C2 C4 H4B . . 109.2 ?
C3 C4 H4B 2 . 109.2 ?
H4A C4 H4B . . 107.9 ?
C12 C5 C6 . . 113.6(5) ?
C12 C5 C11 . . 113.2(4) ?
C6 C5 C11 . . 110.1(4) ?
C12 C5 H5 . . 106.5 ?
C6 C5 H5 . . 106.5 ?
C11 C5 H5 . . 106.5 ?
C7 C6 C5 . . 111.1(5) ?
C7 C6 H6A . . 109.4 ?
C5 C6 H6A . . 109.4 ?
C7 C6 H6B . . 109.4 ?
C5 C6 H6B . . 109.4 ?
H6A C6 H6B . . 108.0 ?
C6 C7 C8 . . 111.9(4) ?
C6 C7 H7A . . 109.2 ?
C8 C7 H7A . . 109.2 ?
C6 C7 H7B . . 109.2 ?
C8 C7 H7B . . 109.2 ?
H7A C7 H7B . . 107.9 ?
C11 C10 C8 . . 112.1(4) ?
C11 C10 H8A . . 109.2 ?
C8 C10 H8A . . 109.2 ?
C11 C10 H8B . . 109.2 ?
C8 C10 H8B . . 109.2 ?
H8A C10 H8B . . 107.9 ?
C9 C8 C10 . . 112.6(5) ?
C9 C8 C7 . . 112.3(5) ?
C10 C8 C7 . . 110.9(4) ?
C9 C8 H9 . . 106.9 ?
C10 C8 H9 . . 106.9 ?
C7 C8 H9 . . 106.9 ?
C10 C11 C5 . . 110.9(4) ?
C10 C11 H10A . . 109.5 ?
C5 C11 H10A . . 109.5 ?
C10 C11 H10B . . 109.5 ?
C5 C11 H10B . . 109.5 ?
H10A C11 H10B . . 108.1 ?
O3 C12 O4 . . 123.6(4) ?
O3 C12 C5 . . 119.0(5) ?
O4 C12 C5 . . 117.4(4) ?
O5 C9 O6 . . 119.8(5) ?
O5 C9 C8 . . 120.5(5) ?
O6 C9 C8 . . 119.6(5) ?
O5 C9 Pr1 . 1_565 55.6(3) ?
O6 C9 Pr1 . 1_565 64.3(3) ?
C8 C9 Pr1 . 1_565 172.1(4) ?
C1 O1 Pr1 . 2_556 138.5(3) ?
C1 O1 Pr1 . . 91.6(3) ?
Pr1 O1 Pr1 2_556 . 109.51(13) ?
C1 O2 Pr1 . . 95.8(3) ?
C12 O3 Pr1 . . 137.7(4) ?
C12 O4 Pr1 . 2_656 140.3(3) ?
C9 O5 Pr1 . 1_565 100.3(3) ?
C9 O6 Pr1 . 2_666 162.2(4) ?
C9 O6 Pr1 . 1_565 90.2(3) ?
Pr1 O6 Pr1 2_666 1_565 101.28(14) ?
O3 Pr1 O4 . 2_656 137.42(13) yes
O3 Pr1 O6 . 2_666 75.37(14) yes
O4 Pr1 O6 2_656 2_666 76.49(14) yes
O3 Pr1 O1 . 2_556 78.93(12) yes
O4 Pr1 O1 2_656 2_556 130.31(13) yes
O6 Pr1 O1 2_666 2_556 152.55(12) yes
O3 Pr1 O5 . 1_545 98.96(15) yes
O4 Pr1 O5 2_656 1_545 73.44(16) yes
O6 Pr1 O5 2_666 1_545 126.36(13) yes
O1 Pr1 O5 2_556 1_545 67.05(14) yes
O3 Pr1 O2 . . 131.96(15) yes
O4 Pr1 O2 2_656 . 73.22(14) yes
O6 Pr1 O2 2_666 . 81.39(13) yes
O1 Pr1 O2 2_556 . 109.65(12) yes
O5 Pr1 O2 1_545 . 128.40(14) yes
O3 Pr1 O1 . . 145.73(13) yes
O4 Pr1 O1 2_656 . 76.23(12) yes
O6 Pr1 O1 2_666 . 130.23(12) yes
O1 Pr1 O1 2_556 . 70.49(13) yes
O5 Pr1 O1 1_545 . 83.31(13) yes
O2 Pr1 O1 . . 51.11(12) yes
O3 Pr1 O1W . . 71.29(14) yes
O4 Pr1 O1W 2_656 . 143.14(15) yes
O6 Pr1 O1W 2_666 . 95.81(14) yes
O1 Pr1 O1W 2_556 . 66.56(14) yes
O5 Pr1 O1W 1_545 . 133.60(14) yes
O2 Pr1 O1W . . 69.98(14) yes
O1 Pr1 O1W . . 82.42(12) yes
O3 Pr1 O6 . 1_545 73.70(13) yes
O4 Pr1 O6 2_656 1_545 69.92(13) yes
O6 Pr1 O6 2_666 1_545 78.72(14) yes
O1 Pr1 O6 2_556 1_545 103.21(12) yes
O5 Pr1 O6 1_545 1_545 49.57(12) yes
O2 Pr1 O6 . 1_545 141.20(13) yes
O1 Pr1 O6 . 1_545 127.57(12) yes
O1W Pr1 O6 . 1_545 144.80(13) yes
O3 Pr1 C9 . 1_545 85.78(15) ?
O4 Pr1 C9 2_656 1_545 70.54(15) ?
O6 Pr1 C9 2_666 1_545 103.47(14) ?
O1 Pr1 C9 2_556 1_545 83.92(14) ?
O5 Pr1 C9 1_545 1_545 24.13(13) ?
O2 Pr1 C9 . 1_545 140.97(14) ?
O1 Pr1 C9 . 1_545 105.48(13) ?
O1W Pr1 C9 . 1_545 145.19(15) ?
O6 Pr1 C9 1_545 1_545 25.46(12) ?
O3 Pr1 Pr1 . 2_656 69.79(10) ?
O4 Pr1 Pr1 2_656 2_656 67.87(9) ?
O6 Pr1 Pr1 2_666 2_656 42.04(9) ?
O1 Pr1 Pr1 2_556 2_656 134.16(8) ?
O5 Pr1 Pr1 1_545 2_656 85.31(9) ?
O2 Pr1 Pr1 . 2_656 116.16(9) ?
O1 Pr1 Pr1 . 2_656 144.07(8) ?
O1W Pr1 Pr1 . 2_656 128.29(9) ?
O6 Pr1 Pr1 1_545 2_656 36.68(8) ?
C9 Pr1 Pr1 1_545 2_656 61.66(10) ?

loop_
_geom_bond_atom_site_label_1
_geom_bond_atom_site_label_2
_geom_bond_site_symmetry_2
_geom_bond_distance
_geom_bond_publ_flag
C1 O2 . 1.243(6) ?
C1 O1 . 1.290(7) ?
C1 C2 . 1.509(7) ?
C2 C3 . 1.510(8) ?
C2 C4 . 1.518(9) ?
C2 H2 . 0.9800 ?
C3 C4 2 1.534(8) ?
C3 H3A . 0.9700 ?
C3 H3B . 0.9700 ?
C4 C3 2 1.534(8) ?
C4 H4A . 0.9700 ?
C4 H4B . 0.9700 ?
C5 C12 . 1.510(6) ?
C5 C6 . 1.519(7) ?
C5 C11 . 1.525(7) ?
C5 H5 . 0.9800 ?
C6 C7 . 1.516(7) ?
C6 H6A . 0.9700 ?
C6 H6B . 0.9700 ?
C7 C8 . 1.544(8) ?
C7 H7A . 0.9700 ?
C7 H7B . 0.9700 ?
C10 C11 . 1.525(7) ?
C10 C8 . 1.525(7) ?
C10 H8A . 0.9700 ?
C10 H8B . 0.9700 ?
C8 C9 . 1.512(8) ?
C8 H9 . 0.9800 ?
C11 H10A . 0.9700 ?
C11 H10B . 0.9700 ?
C12 O3 . 1.261(6) ?
C12 O4 . 1.266(7) ?
C9 O5 . 1.245(7) ?
C9 O6 . 1.288(6) ?
C9 Pr1 1_565 2.996(6) ?
O1 Pr1 2_556 2.500(4) yes
O1 Pr1 . 2.580(3) yes
O2 Pr1 . 2.516(4) yes
O3 Pr1 . 2.393(4) yes
O4 Pr1 2_656 2.408(4) yes
O5 Pr1 1_565 2.511(4) yes
O6 Pr1 2_666 2.408(4) yes
O6 Pr1 1_565 2.699(4) yes
O1W Pr1 . 2.616(4) yes
Pr1 O4 2_656 2.408(4) ?
Pr1 O6 2_666 2.408(4) ?
Pr1 O1 2_556 2.500(4) ?
Pr1 O5 1_545 2.511(4) ?
Pr1 O6 1_545 2.699(4) ?
Pr1 C9 1_545 2.996(6) ?
Pr1 Pr1 2_656 3.9532(11) ?
